data_7040692
loop_
_publ_author_name
'Nakae, Toyotaka'
'Hirotsu, Masakazu'
'Aono, Shigetoshi'
'Nakajima, Hiroshi'

_publ_section_title
;
 Visible-light-induced release of CO by thiolate iron(iii) carbonyl
 complexes bearing N,C,S-pincer ligands.
;
_journal_issue 41
_journal_name_full 'Dalton transactions (Cambridge, England : 2003)'
_journal_page_first 16153
_journal_page_last 16156
_journal_paper_doi 10.1039/c6dt03399g
_journal_volume 45
_journal_year 2016
_chemical_formula_moiety 'C34 H33 Fe N O P2 S, F6 P'
_chemical_formula_sum 'C34 H33 F6 Fe N O P3 S'
_chemical_formula_weight 766.43
_chemical_name_systematic
;
 ?
;
_space_group_crystal_system monoclinic
_space_group_IT_number 14
_space_group_name_Hall '-P 2yn'
_space_group_name_H-M_alt 'P 1 21/n 1'
_symmetry_space_group_name_Hall '-P 2yn'
_symmetry_space_group_name_H-M 'P 1 21/n 1'
_atom_sites_solution_hydrogens difmap
_atom_sites_solution_primary direct
_atom_sites_solution_secondary difmap
_audit_creation_method SHELXL-2013
_audit_update_record
;
2016-07-29 deposited with the CCDC.
2016-09-22 downloaded from the CCDC.
;
_cell_angle_alpha 90
_cell_angle_beta 91.022(3)
_cell_angle_gamma 90
_cell_formula_units_Z 4
_cell_length_a 9.3243(4)
_cell_length_b 30.8976(15)
_cell_length_c 11.4402(5)
_cell_measurement_reflns_used 7400
_cell_measurement_temperature 153
_cell_measurement_theta_max 27.4391
_cell_measurement_theta_min 3.0897
_cell_volume 3295.4(3)
_computing_cell_refinement 'CrystalClear (Rigaku Inc., 2008)'
_computing_data_collection 'CrystalClear (Rigaku Inc., 2008)'
_computing_data_reduction 'CrystalClear (Rigaku Inc., 2008)'
_computing_molecular_graphics 'Ortep-3 for Windows (Farrugia, 2012)'
_computing_publication_material 'WinGX (Farrugia, 2012)'
_computing_structure_refinement 'SHELXL-2013 (Sheldrick, 2013)'
_computing_structure_solution 'SIR97 (Altomare <i>et al.</i>,  1999)'
_diffrn_ambient_temperature 153
_diffrn_detector_area_resol_mean 28.5714
_diffrn_measured_fraction_theta_full 0.984
_diffrn_measured_fraction_theta_max 0.993
_diffrn_measurement_details
;
scan:
    Number of images: 360
               Slice: -115.0000 - 65.0000
         Image width: 0.5000
            Exp time: 16.0000
       Rotation axis: Omega
               Omega: 0.0000
                 Chi: 45.0000
                 Phi: 0.0000
                 XTD: 54.9196
              2theta: -25.2326
scan:
    Number of images: 360
               Slice: -115.0000 - 65.0000
         Image width: 0.5000
            Exp time: 16.0000
       Rotation axis: Omega
               Omega: 0.0000
                 Chi: 45.0000
                 Phi: 90.0000
                 XTD: 54.9196
              2theta: -25.2326
scan:
    Number of images: 360
               Slice: -115.0000 - 65.0000
         Image width: 0.5000
            Exp time: 16.0000
       Rotation axis: Omega
               Omega: 0.0000
                 Chi: 45.0000
                 Phi: 180.0000
                 XTD: 54.9196
              2theta: -25.2326
;
_diffrn_measurement_device 'Saturn724+ (4x4 bin mode)'
_diffrn_measurement_device_details 'AFC11 (Right): Eulerian 3 circle'
_diffrn_measurement_device_type 'Rigaku AFC11 with Saturn 724+ CCD'
_diffrn_measurement_method \w
_diffrn_radiation_detector CCD
_diffrn_radiation_monochromator Confocal
_diffrn_radiation_type MoK\a
_diffrn_radiation_wavelength 0.710747
_diffrn_reflns_av_R_equivalents 0.0438
_diffrn_reflns_av_unetI/netI 0.0359
_diffrn_reflns_Laue_measured_fraction_full 0.984
_diffrn_reflns_Laue_measured_fraction_max 0.993
_diffrn_reflns_limit_h_max 11
_diffrn_reflns_limit_h_min -12
_diffrn_reflns_limit_k_max 40
_diffrn_reflns_limit_k_min -40
_diffrn_reflns_limit_l_max 14
_diffrn_reflns_limit_l_min -14
_diffrn_reflns_number 33733
_diffrn_reflns_point_group_measured_fraction_full 0.984
_diffrn_reflns_point_group_measured_fraction_max 0.993
_diffrn_reflns_reduction_process 'Lp corrections applied'
_diffrn_reflns_theta_full 27.500
_diffrn_reflns_theta_max 27.417
_diffrn_reflns_theta_min 3.090
_diffrn_source 'Rotating Anode'
_diffrn_source_current 24.0000
_diffrn_source_power 1.2000
_diffrn_source_voltage 50.0000
_exptl_absorpt_coefficient_mu 0.731
_exptl_absorpt_correction_T_max 1.0000
_exptl_absorpt_correction_T_min 0.9278
_exptl_absorpt_correction_type multi-scan
_exptl_absorpt_process_details 'REQAB (Rigaku, 1998)'
_exptl_crystal_colour 'Dark Green'
_exptl_crystal_density_diffrn 1.545
_exptl_crystal_description Prism
_exptl_crystal_F_000 1572
_exptl_crystal_size_max 0.210
_exptl_crystal_size_mid 0.090
_exptl_crystal_size_min 0.030
_refine_diff_density_max 1.797
_refine_diff_density_min -0.825
_refine_diff_density_rms 0.076
_refine_ls_extinction_method none
_refine_ls_goodness_of_fit_ref 1.051
_refine_ls_hydrogen_treatment refall
_refine_ls_matrix_type full
_refine_ls_number_parameters 556
_refine_ls_number_reflns 7440
_refine_ls_number_restraints 0
_refine_ls_restrained_S_all 1.051
_refine_ls_R_factor_all 0.0644
_refine_ls_R_factor_gt 0.0509
_refine_ls_shift/su_max 0.000
_refine_ls_shift/su_mean 0.000
_refine_ls_structure_factor_coef Fsqd
_refine_ls_weighting_details 'w=1/[\s^2^(Fo^2^)+(0.0519P)^2^+4.8824P] where P=(Fo^2^+2Fc^2^)/3'
_refine_ls_weighting_scheme calc
_refine_ls_wR_factor_gt 0.1164
_refine_ls_wR_factor_ref 0.1247
_reflns_Friedel_coverage 0.000
_reflns_number_gt 6077
_reflns_number_total 7440
_reflns_threshold_expression 'I > 2\s(I)'
_cod_data_source_file c6dt03399g2.cif
_cod_data_source_block Fe-PyBPT-P2_ox
_cod_depositor_comments
;
The following automatic conversions were performed:

'_exptl_absorpt_correction_type' value 'Multi-scan' changed to
'multi-scan' according to
/usr/data/users/saulius/crontab/automatic-downloads/rss-feeds/RSC/lib/dictionaries/cif_core.dic
dictionary named 'cif_core.dic' version 2.4.2 from 2011-04-26.

Automatic conversion script
Id: cif_fix_values 4268 2015-11-12 08:31:59Z antanas 

 Adding full bibliography for 7040692--7040693.cif.
;
_cod_database_code 7040692
_shelx_space_group_comment
;
The symmetry employed for this shelxl refinement is uniquely defined
by the following loop, which should always be used as a source of
symmetry information in preference to the above space-group names.
They are only intended as comments.
;
_shelx_estimated_absorpt_t_min 0.862
_shelx_estimated_absorpt_t_max 0.978
_shelxl_version_number 2013-4

loop_
_space_group_symop_operation_xyz
'x, y, z'
'-x+1/2, y+1/2, -z+1/2'
'-x, -y, -z'
'x-1/2, -y-1/2, z-1/2'

loop_
_atom_site_label
_atom_site_type_symbol
_atom_site_fract_x
_atom_site_fract_y
_atom_site_fract_z
_atom_site_U_iso_or_equiv
_atom_site_adp_type
_atom_site_occupancy
_atom_site_site_symmetry_order
_atom_site_calc_flag
C1 C 0.2322(3) 0.03636(9) 0.7363(2) 0.0248(6) Uani 1 1 d
C2 C 0.2247(3) -0.00611(9) 0.7792(2) 0.0282(6) Uani 1 1 d
C3 C 0.1075(3) -0.02019(10) 0.8401(3) 0.0314(6) Uani 1 1 d
C4 C -0.0058(3) 0.00796(11) 0.8578(3) 0.0318(6) Uani 1 1 d
C5 C 0.0025(3) 0.05027(10) 0.8182(2) 0.0273(6) Uani 1 1 d
C6 C 0.1216(3) 0.06603(9) 0.7583(2) 0.0233(5) Uani 1 1 d
C7 C 0.2020(3) 0.12748(8) 0.6254(2) 0.0220(5) Uani 1 1 d
C8 C 0.1250(3) 0.11213(9) 0.7220(2) 0.0236(5) Uani 1 1 d
C9 C 0.0436(3) 0.14152(10) 0.7865(3) 0.0284(6) Uani 1 1 d
C10 C 0.0283(3) 0.18440(10) 0.7540(3) 0.0322(7) Uani 1 1 d
C11 C 0.0893(3) 0.19883(10) 0.6519(3) 0.0318(6) Uani 1 1 d
C12 C 0.1741(3) 0.17055(9) 0.5882(2) 0.0242(5) Uani 1 1 d
C13 C 0.2410(3) 0.18335(9) 0.4790(2) 0.0261(6) Uani 1 1 d
C14 C 0.2119(3) 0.22144(10) 0.4173(3) 0.0313(6) Uani 1 1 d
C15 C 0.2800(3) 0.22918(10) 0.3139(3) 0.0359(7) Uani 1 1 d
C16 C 0.3784(4) 0.19961(10) 0.2732(3) 0.0352(7) Uani 1 1 d
C17 C 0.4037(3) 0.16264(10) 0.3370(3) 0.0292(6) Uani 1 1 d
C18 C 0.5206(3) 0.08162(9) 0.4636(3) 0.0290(6) Uani 1 1 d
C19 C 0.6766(4) 0.11070(13) 0.7081(4) 0.0402(8) Uani 1 1 d
C20 C 0.4497(4) 0.16251(12) 0.7889(3) 0.0358(7) Uani 1 1 d
C21 C 0.5992(3) 0.18742(11) 0.5821(3) 0.0345(7) Uani 1 1 d
C22 C 0.5402(4) 0.22854(12) 0.5933(3) 0.0464(9) Uani 1 1 d
C23 C 0.5994(6) 0.26375(16) 0.5377(5) 0.0728(15) Uani 1 1 d
C24 C 0.7165(7) 0.2584(2) 0.4705(5) 0.090(2) Uani 1 1 d
C25 C 0.7749(5) 0.2180(3) 0.4547(5) 0.0822(19) Uani 1 1 d
C26 C 0.7167(4) 0.18183(18) 0.5113(4) 0.0585(11) Uani 1 1 d
C27 C 0.1781(6) 0.01121(13) 0.4415(3) 0.0516(11) Uani 1 1 d
C28 C 0.0199(4) 0.08996(17) 0.4161(4) 0.0487(10) Uani 1 1 d
C29 C 0.2526(3) 0.06967(9) 0.2631(2) 0.0270(6) Uani 1 1 d
C30 C 0.1897(4) 0.09774(11) 0.1821(3) 0.0358(7) Uani 1 1 d
C31 C 0.2336(5) 0.09718(14) 0.0669(3) 0.0518(10) Uani 1 1 d
C32 C 0.3387(5) 0.06960(17) 0.0325(3) 0.0581(12) Uani 1 1 d
C33 C 0.4031(4) 0.04200(16) 0.1113(3) 0.0554(11) Uani 1 1 d
C34 C 0.3606(4) 0.04176(12) 0.2268(3) 0.0379(7) Uani 1 1 d
N1 N 0.3358(2) 0.15406(7) 0.4376(2) 0.0236(5) Uani 1 1 d
O1 O 0.6234(2) 0.06889(8) 0.4232(2) 0.0402(5) Uani 1 1 d
F1 F 0.7647(4) 0.19502(10) 0.1449(2) 0.0921(10) Uani 1 1 d
F2 F 0.7016(4) 0.10741(10) 0.0038(3) 0.0991(11) Uani 1 1 d
F3 F 0.8989(3) 0.13743(12) 0.0850(3) 0.0970(11) Uani 1 1 d
F4 F 0.7025(4) 0.12560(11) 0.1946(2) 0.0922(10) Uani 1 1 d
F5 F 0.5713(3) 0.16332(15) 0.0630(3) 0.1120(13) Uani 1 1 d
F6 F 0.7684(3) 0.17593(7) -0.04523(19) 0.0543(6) Uani 1 1 d
P1 P 0.52185(7) 0.14112(2) 0.65523(6) 0.02434(16) Uani 1 1 d
P2 P 0.20131(8) 0.06880(2) 0.41532(6) 0.02633(17) Uani 1 1 d
P3 P 0.73773(12) 0.15158(4) 0.07554(9) 0.0516(3) Uani 1 1 d
S1 S 0.38696(7) 0.04818(2) 0.65812(6) 0.02650(16) Uani 1 1 d
Fe1 Fe 0.36415(4) 0.10174(2) 0.53882(3) 0.02108(11) Uani 1 1 d
H2 H 0.304(4) -0.0248(12) 0.766(3) 0.043(10) Uiso 1 1 d
H3 H 0.100(4) -0.0479(12) 0.869(3) 0.036(9) Uiso 1 1 d
H4 H -0.091(4) -0.0006(11) 0.899(3) 0.037(9) Uiso 1 1 d
H5 H -0.077(4) 0.0681(11) 0.833(3) 0.038(9) Uiso 1 1 d
H9 H 0.002(3) 0.1330(10) 0.856(3) 0.025(8) Uiso 1 1 d
H10 H -0.019(4) 0.2027(11) 0.798(3) 0.035(9) Uiso 1 1 d
H11 H 0.080(3) 0.2273(11) 0.627(3) 0.026(8) Uiso 1 1 d
H14 H 0.151(4) 0.2385(12) 0.447(3) 0.036(9) Uiso 1 1 d
H15 H 0.259(4) 0.2561(11) 0.271(3) 0.036(9) Uiso 1 1 d
H16 H 0.426(4) 0.2031(11) 0.206(3) 0.037(9) Uiso 1 1 d
H17 H 0.471(3) 0.1426(10) 0.310(3) 0.028(8) Uiso 1 1 d
H19A H 0.734(5) 0.1288(14) 0.744(4) 0.052(11) Uiso 1 1 d
H19B H 0.726(4) 0.0989(13) 0.646(4) 0.049(11) Uiso 1 1 d
H19C H 0.648(5) 0.0884(14) 0.761(4) 0.060(12) Uiso 1 1 d
H20A H 0.522(4) 0.1754(11) 0.827(3) 0.037(9) Uiso 1 1 d
H20B H 0.419(5) 0.1387(15) 0.837(4) 0.064(13) Uiso 1 1 d
H20C H 0.370(4) 0.1800(12) 0.770(3) 0.047(10) Uiso 1 1 d
H22 H 0.461(4) 0.2335(12) 0.644(3) 0.046(11) Uiso 1 1 d
H23 H 0.561(6) 0.2950(18) 0.544(4) 0.087(16) Uiso 1 1 d
H24 H 0.751(6) 0.284(2) 0.433(5) 0.108(19) Uiso 1 1 d
H25 H 0.842(6) 0.2078(19) 0.406(5) 0.095(19) Uiso 1 1 d
H26 H 0.750(5) 0.1548(14) 0.496(4) 0.052(13) Uiso 1 1 d
H27A H 0.139(5) 0.0080(15) 0.518(4) 0.069(14) Uiso 1 1 d
H27B H 0.277(6) -0.0038(17) 0.434(5) 0.087(17) Uiso 1 1 d
H27C H 0.117(4) 0.0006(13) 0.382(4) 0.054(11) Uiso 1 1 d
H28A H -0.019(5) 0.0831(14) 0.496(4) 0.060(12) Uiso 1 1 d
H28B H -0.035(4) 0.0748(13) 0.359(4) 0.050(11) Uiso 1 1 d
H28C H 0.022(5) 0.1180(15) 0.400(4) 0.055(13) Uiso 1 1 d
H30 H 0.116(4) 0.1163(11) 0.207(3) 0.032(9) Uiso 1 1 d
H31 H 0.182(5) 0.1167(16) 0.010(4) 0.081(15) Uiso 1 1 d
H32 H 0.367(5) 0.0678(15) -0.050(4) 0.070(13) Uiso 1 1 d
H33 H 0.485(5) 0.0221(15) 0.091(4) 0.068(13) Uiso 1 1 d
H34 H 0.407(5) 0.0214(14) 0.284(4) 0.067(13) Uiso 1 1 d

loop_
_atom_site_aniso_label
_atom_site_aniso_U_11
_atom_site_aniso_U_22
_atom_site_aniso_U_33
_atom_site_aniso_U_23
_atom_site_aniso_U_13
_atom_site_aniso_U_12
C1 0.0269(14) 0.0273(13) 0.0200(13) -0.0003(10) -0.0035(11) -0.0012(11)
C2 0.0328(15) 0.0271(14) 0.0246(14) -0.0007(11) -0.0022(12) -0.0003(12)
C3 0.0411(17) 0.0296(15) 0.0234(14) 0.0027(12) -0.0030(12) -0.0076(13)
C4 0.0302(15) 0.0435(17) 0.0218(14) 0.0010(12) -0.0006(12) -0.0079(13)
C5 0.0248(14) 0.0358(15) 0.0214(13) -0.0004(11) -0.0026(11) -0.0006(12)
C6 0.0231(13) 0.0286(13) 0.0182(12) -0.0013(10) -0.0041(10) -0.0007(11)
C7 0.0193(12) 0.0236(13) 0.0229(13) -0.0027(10) -0.0050(10) 0.0012(10)
C8 0.0189(12) 0.0284(13) 0.0233(13) -0.0040(10) -0.0029(10) 0.0028(10)
C9 0.0235(13) 0.0360(16) 0.0258(14) -0.0064(12) -0.0005(11) 0.0034(12)
C10 0.0304(15) 0.0334(15) 0.0329(16) -0.0096(13) -0.0012(13) 0.0089(12)
C11 0.0319(15) 0.0244(14) 0.0390(17) -0.0036(12) -0.0053(13) 0.0067(12)
C12 0.0220(13) 0.0235(13) 0.0269(14) -0.0027(10) -0.0049(11) 0.0020(10)
C13 0.0231(13) 0.0246(13) 0.0304(14) -0.0004(11) -0.0048(11) -0.0033(11)
C14 0.0286(15) 0.0248(14) 0.0402(17) 0.0024(12) -0.0072(13) 0.0010(12)
C15 0.0379(17) 0.0290(15) 0.0405(17) 0.0089(13) -0.0104(14) -0.0071(13)
C16 0.0363(17) 0.0360(17) 0.0332(16) 0.0070(13) -0.0008(13) -0.0098(13)
C17 0.0282(15) 0.0307(15) 0.0289(15) 0.0021(12) 0.0007(12) -0.0039(12)
C18 0.0288(15) 0.0286(14) 0.0297(15) -0.0006(12) -0.0013(12) 0.0003(12)
C19 0.0288(16) 0.0429(19) 0.048(2) -0.0007(17) -0.0142(16) 0.0047(15)
C20 0.0293(16) 0.049(2) 0.0288(16) -0.0100(14) -0.0032(13) -0.0012(15)
C21 0.0275(15) 0.0435(17) 0.0320(16) 0.0071(13) -0.0095(12) -0.0112(13)
C22 0.053(2) 0.0371(18) 0.048(2) 0.0113(16) -0.0191(18) -0.0116(16)
C23 0.074(3) 0.058(3) 0.085(3) 0.033(2) -0.035(3) -0.029(2)
C24 0.075(4) 0.101(4) 0.093(4) 0.065(4) -0.039(3) -0.042(3)
C25 0.044(3) 0.140(6) 0.063(3) 0.042(3) 0.003(2) -0.027(3)
C26 0.035(2) 0.085(3) 0.056(2) 0.018(2) 0.0044(17) -0.012(2)
C27 0.086(3) 0.042(2) 0.0273(18) 0.0016(15) -0.0060(19) -0.029(2)
C28 0.0245(16) 0.072(3) 0.049(2) -0.028(2) -0.0021(15) -0.0014(17)
C29 0.0265(14) 0.0281(14) 0.0264(14) -0.0021(11) -0.0041(11) -0.0035(11)
C30 0.0368(17) 0.0347(16) 0.0356(17) 0.0033(13) -0.0102(14) -0.0039(14)
C31 0.060(2) 0.060(2) 0.0346(19) 0.0130(17) -0.0178(18) -0.019(2)
C32 0.051(2) 0.100(4) 0.0226(17) -0.0041(19) 0.0021(16) -0.023(2)
C33 0.038(2) 0.093(3) 0.0359(19) -0.023(2) 0.0012(16) 0.004(2)
C34 0.0345(17) 0.051(2) 0.0279(16) -0.0097(14) -0.0042(13) 0.0108(15)
N1 0.0214(11) 0.0225(11) 0.0267(12) 0.0004(9) -0.0033(9) -0.0017(9)
O1 0.0320(12) 0.0466(13) 0.0421(13) -0.0064(10) 0.0080(10) 0.0102(10)
F1 0.136(3) 0.080(2) 0.0599(17) -0.0177(14) -0.0069(17) -0.0043(19)
F2 0.151(3) 0.076(2) 0.0703(19) -0.0078(15) 0.016(2) -0.018(2)
F3 0.0604(17) 0.138(3) 0.093(2) 0.042(2) 0.0066(15) 0.0445(18)
F4 0.105(2) 0.122(3) 0.0503(15) 0.0251(16) 0.0215(15) 0.010(2)
F5 0.0598(18) 0.208(4) 0.0687(19) -0.007(2) 0.0059(15) 0.037(2)
F6 0.0640(14) 0.0503(12) 0.0491(12) 0.0100(10) 0.0109(11) 0.0097(11)
P1 0.0200(3) 0.0271(4) 0.0258(4) -0.0008(3) -0.0027(3) 0.0001(3)
P2 0.0253(4) 0.0283(4) 0.0254(4) -0.0045(3) 0.0000(3) -0.0041(3)
P3 0.0539(6) 0.0613(6) 0.0397(5) 0.0028(5) 0.0061(4) 0.0187(5)
S1 0.0237(3) 0.0247(3) 0.0311(4) 0.0034(3) 0.0014(3) 0.0045(3)
Fe1 0.01948(19) 0.02131(19) 0.0224(2) -0.00119(14) -0.00041(14) 0.00142(14)

loop_
_atom_type_symbol
_atom_type_description
_atom_type_scat_dispersion_real
_atom_type_scat_dispersion_imag
_atom_type_scat_source
C C 0.0033 0.0016 'International Tables Vol C Tables 4.2.6.8 and 6.1.1.4'
H H 0.0000 0.0000 'International Tables Vol C Tables 4.2.6.8 and 6.1.1.4'
N N 0.0061 0.0033 'International Tables Vol C Tables 4.2.6.8 and 6.1.1.4'
O O 0.0106 0.0060 'International Tables Vol C Tables 4.2.6.8 and 6.1.1.4'
F F 0.0171 0.0103 'International Tables Vol C Tables 4.2.6.8 and 6.1.1.4'
P P 0.1023 0.0942 'International Tables Vol C Tables 4.2.6.8 and 6.1.1.4'
S S 0.1246 0.1234 'International Tables Vol C Tables 4.2.6.8 and 6.1.1.4'
Fe Fe 0.3463 0.8444 'International Tables Vol C Tables 4.2.6.8 and 6.1.1.4'

loop_
_geom_angle_atom_site_label_1
_geom_angle_atom_site_label_2
_geom_angle_atom_site_label_3
_geom_angle
C2 C1 C6 120.4(3)
C2 C1 S1 114.9(2)
C6 C1 S1 124.7(2)
C3 C2 C1 121.2(3)
C3 C2 H2 121(2)
C1 C2 H2 118(2)
C2 C3 C4 119.3(3)
C2 C3 H3 123(2)
C4 C3 H3 118(2)
C5 C4 C3 119.8(3)
C5 C4 H4 118(2)
C3 C4 H4 122(2)
C4 C5 C6 122.4(3)
C4 C5 H5 117(2)
C6 C5 H5 121(2)
C5 C6 C1 116.8(3)
C5 C6 C8 119.4(2)
C1 C6 C8 123.8(2)
C8 C7 C12 117.2(2)
C8 C7 Fe1 131.1(2)
C12 C7 Fe1 111.26(19)
C9 C8 C7 118.8(3)
C9 C8 C6 117.4(3)
C7 C8 C6 123.8(2)
C10 C9 C8 122.2(3)
C10 C9 H9 117.5(19)
C8 C9 H9 120(2)
C11 C10 C9 119.7(3)
C11 C10 H10 120(2)
C9 C10 H10 121(2)
C10 C11 C12 119.1(3)
C10 C11 H11 122(2)
C12 C11 H11 119(2)
C11 C12 C7 122.2(3)
C11 C12 C13 122.2(3)
C7 C12 C13 115.6(2)
N1 C13 C14 120.5(3)
N1 C13 C12 114.1(2)
C14 C13 C12 125.4(3)
C15 C14 C13 119.6(3)
C15 C14 H14 124(2)
C13 C14 H14 116(2)
C14 C15 C16 119.7(3)
C14 C15 H15 119(2)
C16 C15 H15 121(2)
C17 C16 C15 118.7(3)
C17 C16 H16 118(2)
C15 C16 H16 123(2)
N1 C17 C16 122.5(3)
N1 C17 H17 119(2)
C16 C17 H17 119(2)
O1 C18 Fe1 175.5(3)
P1 C19 H19A 107(3)
P1 C19 H19B 110(2)
H19A C19 H19B 108(4)
P1 C19 H19C 111(3)
H19A C19 H19C 110(4)
H19B C19 H19C 111(4)
P1 C20 H20A 106(2)
P1 C20 H20B 109(3)
H20A C20 H20B 108(3)
P1 C20 H20C 109(2)
H20A C20 H20C 116(3)
H20B C20 H20C 109(3)
C26 C21 C22 119.1(4)
C26 C21 P1 119.8(3)
C22 C21 P1 121.1(3)
C23 C22 C21 121.0(5)
C23 C22 H22 118(2)
C21 C22 H22 121(2)
C24 C23 C22 119.8(5)
C24 C23 H23 116(3)
C22 C23 H23 124(3)
C23 C24 C25 120.7(5)
C23 C24 H24 115(4)
C25 C24 H24 124(4)
C24 C25 C26 120.3(5)
C24 C25 H25 133(4)
C26 C25 H25 107(4)
C21 C26 C25 119.1(5)
C21 C26 H26 120(3)
C25 C26 H26 121(3)
P2 C27 H27A 108(3)
P2 C27 H27B 108(3)
H27A C27 H27B 113(4)
P2 C27 H27C 107(3)
H27A C27 H27C 112(4)
H27B C27 H27C 108(4)
P2 C28 H28A 106(2)
P2 C28 H28B 108(2)
H28A C28 H28B 109(3)
P2 C28 H28C 109(3)
H28A C28 H28C 114(4)
H28B C28 H28C 110(4)
C30 C29 C34 119.1(3)
C30 C29 P2 122.2(2)
C34 C29 P2 118.7(2)
C31 C30 C29 119.8(3)
C31 C30 H30 122(2)
C29 C30 H30 119(2)
C32 C31 C30 120.6(4)
C32 C31 H31 122(3)
C30 C31 H31 118(3)
C31 C32 C33 120.5(3)
C31 C32 H32 121(3)
C33 C32 H32 118(3)
C32 C33 C34 120.1(4)
C32 C33 H33 123(3)
C34 C33 H33 117(3)
C33 C34 C29 120.0(3)
C33 C34 H34 120(3)
C29 C34 H34 120(3)
C17 N1 C13 119.0(2)
C17 N1 Fe1 126.3(2)
C13 N1 Fe1 114.62(18)
C20 P1 C21 105.02(17)
C20 P1 C19 102.30(18)
C21 P1 C19 103.97(17)
C20 P1 Fe1 115.94(11)
C21 P1 Fe1 113.82(10)
C19 P1 Fe1 114.37(13)
C28 P2 C29 105.14(17)
C28 P2 C27 103.8(2)
C29 P2 C27 101.94(16)
C28 P2 Fe1 116.38(13)
C29 P2 Fe1 113.68(9)
C27 P2 Fe1 114.35(14)
F3 P3 F1 93.4(2)
F3 P3 F5 176.7(2)
F1 P3 F5 89.9(2)
F3 P3 F6 90.28(15)
F1 P3 F6 90.27(15)
F5 P3 F6 90.21(16)
F3 P3 F4 90.73(17)
F1 P3 F4 91.81(18)
F5 P3 F4 88.67(19)
F6 P3 F4 177.63(18)
F3 P3 F2 89.5(2)
F1 P3 F2 177.2(2)
F5 P3 F2 87.3(2)
F6 P3 F2 89.86(15)
F4 P3 F2 88.00(18)
C1 S1 Fe1 114.30(10)
C18 Fe1 C7 175.68(12)
C18 Fe1 N1 95.81(11)
C7 Fe1 N1 82.60(10)
C18 Fe1 S1 88.06(9)
C7 Fe1 S1 93.40(8)
N1 Fe1 S1 175.66(7)
C18 Fe1 P2 94.85(9)
C7 Fe1 P2 89.04(8)
N1 Fe1 P2 85.57(7)
S1 Fe1 P2 96.10(3)
C18 Fe1 P1 86.86(9)
C7 Fe1 P1 89.09(8)
N1 Fe1 P1 89.10(7)
S1 Fe1 P1 89.13(3)
P2 Fe1 P1 174.54(3)

loop_
_geom_bond_atom_site_label_1
_geom_bond_atom_site_label_2
_geom_bond_distance
C1 C2 1.403(4)
C1 C6 1.406(4)
C1 S1 1.750(3)
C2 C3 1.376(4)
C2 H2 0.95(4)
C3 C4 1.386(5)
C3 H3 0.92(4)
C4 C5 1.386(4)
C4 H4 0.97(4)
C5 C6 1.403(4)
C5 H5 0.94(4)
C6 C8 1.484(4)
C7 C8 1.411(4)
C7 C12 1.420(4)
C7 Fe1 1.988(3)
C8 C9 1.402(4)
C9 C10 1.383(4)
C9 H9 0.93(3)
C10 C11 1.382(5)
C10 H10 0.88(4)
C11 C12 1.394(4)
C11 H11 0.93(3)
C12 C13 1.460(4)
C13 N1 1.356(4)
C13 C14 1.397(4)
C14 C15 1.373(5)
C14 H14 0.85(4)
C15 C16 1.381(5)
C15 H15 0.99(3)
C16 C17 1.374(4)
C16 H16 0.90(4)
C17 N1 1.350(4)
C17 H17 0.94(3)
C18 O1 1.141(4)
C18 Fe1 1.817(3)
C19 P1 1.817(3)
C19 H19A 0.87(4)
C19 H19B 0.93(4)
C19 H19C 0.96(4)
C20 P1 1.807(3)
C20 H20A 0.89(4)
C20 H20B 0.96(5)
C20 H20C 0.94(4)
C21 C26 1.385(5)
C21 C22 1.391(5)
C21 P1 1.813(3)
C22 C23 1.380(6)
C22 H22 0.96(4)
C23 C24 1.356(9)
C23 H23 1.04(5)
C24 C25 1.375(9)
C24 H24 0.97(6)
C25 C26 1.405(7)
C25 H25 0.90(6)
C26 H26 0.91(4)
C27 P2 1.818(4)
C27 H27A 0.96(5)
C27 H27B 1.04(6)
C27 H27C 0.94(4)
C28 P2 1.814(4)
C28 H28A 1.01(4)
C28 H28B 0.95(4)
C28 H28C 0.89(4)
C29 C30 1.391(4)
C29 C34 1.394(4)
C29 P2 1.815(3)
C30 C31 1.387(5)
C30 H30 0.94(3)
C31 C32 1.362(6)
C31 H31 1.00(5)
C32 C33 1.372(6)
C32 H32 0.98(5)
C33 C34 1.386(5)
C33 H33 1.01(5)
C34 H34 1.00(5)
N1 Fe1 2.003(2)
F1 P3 1.577(3)
F2 P3 1.625(3)
F3 P3 1.567(3)
F4 P3 1.620(3)
F5 P3 1.598(3)
F6 P3 1.603(2)
P1 Fe1 2.3123(8)
P2 Fe1 2.2937(8)
S1 Fe1 2.1532(8)

loop_
_geom_torsion_atom_site_label_1
_geom_torsion_atom_site_label_2
_geom_torsion_atom_site_label_3
_geom_torsion_atom_site_label_4
_geom_torsion
C6 C1 C2 C3 2.2(4)
S1 C1 C2 C3 -178.5(2)
C1 C2 C3 C4 0.9(4)
C2 C3 C4 C5 -2.5(4)
C3 C4 C5 C6 1.0(4)
C4 C5 C6 C1 2.0(4)
C4 C5 C6 C8 -177.9(3)
C2 C1 C6 C5 -3.5(4)
S1 C1 C6 C5 177.3(2)
C2 C1 C6 C8 176.4(2)
S1 C1 C6 C8 -2.8(4)
C12 C7 C8 C9 -9.7(4)
Fe1 C7 C8 C9 162.1(2)
C12 C7 C8 C6 168.5(2)
Fe1 C7 C8 C6 -19.7(4)
C5 C6 C8 C9 25.3(4)
C1 C6 C8 C9 -154.6(3)
C5 C6 C8 C7 -152.9(3)
C1 C6 C8 C7 27.1(4)
C7 C8 C9 C10 4.5(4)
C6 C8 C9 C10 -173.9(3)
C8 C9 C10 C11 3.0(4)
C9 C10 C11 C12 -4.8(4)
C10 C11 C12 C7 -1.0(4)
C10 C11 C12 C13 179.5(3)
C8 C7 C12 C11 8.2(4)
Fe1 C7 C12 C11 -165.2(2)
C8 C7 C12 C13 -172.2(2)
Fe1 C7 C12 C13 14.4(3)
C11 C12 C13 N1 171.1(3)
C7 C12 C13 N1 -8.5(3)
C11 C12 C13 C14 -10.4(4)
C7 C12 C13 C14 170.0(3)
N1 C13 C14 C15 0.0(4)
C12 C13 C14 C15 -178.5(3)
C13 C14 C15 C16 -1.1(4)
C14 C15 C16 C17 1.0(5)
C15 C16 C17 N1 0.3(5)
C26 C21 C22 C23 -1.9(5)
P1 C21 C22 C23 179.9(3)
C21 C22 C23 C24 0.4(6)
C22 C23 C24 C25 1.7(8)
C23 C24 C25 C26 -2.2(8)
C22 C21 C26 C25 1.4(6)
P1 C21 C26 C25 179.6(3)
C24 C25 C26 C21 0.6(7)
C34 C29 C30 C31 0.8(5)
P2 C29 C30 C31 179.7(3)
C29 C30 C31 C32 -0.5(5)
C30 C31 C32 C33 -0.2(6)
C31 C32 C33 C34 0.5(6)
C32 C33 C34 C29 -0.2(6)
C30 C29 C34 C33 -0.4(5)
P2 C29 C34 C33 -179.3(3)
C16 C17 N1 C13 -1.5(4)
C16 C17 N1 Fe1 -179.5(2)
C14 C13 N1 C17 1.3(4)
C12 C13 N1 C17 179.9(2)
C14 C13 N1 Fe1 179.6(2)
C12 C13 N1 Fe1 -1.8(3)
C26 C21 P1 C20 149.6(3)
C22 C21 P1 C20 -32.3(3)
C26 C21 P1 C19 42.5(3)
C22 C21 P1 C19 -139.4(3)
C26 C21 P1 Fe1 -82.6(3)
C22 C21 P1 Fe1 95.6(3)
C30 C29 P2 C28 24.5(3)
C34 C29 P2 C28 -156.6(3)
C30 C29 P2 C27 132.5(3)
C34 C29 P2 C27 -48.6(3)
C30 C29 P2 Fe1 -103.9(2)
C34 C29 P2 Fe1 75.0(3)
C2 C1 S1 Fe1 157.21(18)
C6 C1 S1 Fe1 -23.5(3)
